data_4331782
loop_
_publ_author_name
'Goedde, Dean M.'
'Girolami, Gregory S.'

_publ_section_title
;
 Titanium(II) and Titanium(III) Tetrahydroborates. Crystal Structures of
 [Li(Et2O)2][Ti2(BH4)5(PMe2Ph)4], Ti(BH4)3(PMe2Ph)2, and Ti(BH4)3(PEt3)2
;
_journal_issue 3
_journal_name_full 'Inorganic Chemistry'
_journal_page_first 1380
_journal_page_last 1388
_journal_paper_doi 10.1021/ic051556w
_journal_volume 45
_journal_year 2006
_chemical_formula_sum 'C12 H42 B3 P2 Ti'
_chemical_formula_weight 328.73
_chemical_name_systematic
; 
 ? 
;
_space_group_IT_number 2
_symmetry_cell_setting triclinic
_symmetry_space_group_name_Hall '-P 1'
_symmetry_space_group_name_H-M 'P -1'
_atom_sites_solution_hydrogens geom
_atom_sites_solution_primary direct
_atom_sites_solution_secondary difmap
_audit_creation_method SHELXL-97
_cell_angle_alpha 86.89(2)
_cell_angle_beta 83.636(12)
_cell_angle_gamma 84.104(12)
_cell_formula_units_Z 8
_cell_length_a 8.0034(13)
_cell_length_b 18.148(3)
_cell_length_c 30.347(8)
_cell_measurement_temperature 198(2)
_cell_volume 4353.3(15)
_computing_structure_refinement 'SHELXL-97 (Sheldrick, 1997)'
_computing_structure_solution 'SHELXS-97 (Sheldrick, 1990)'
_diffrn_ambient_temperature 198(2)
_diffrn_measured_fraction_theta_full 0.916
_diffrn_measured_fraction_theta_max 0.916
_diffrn_radiation_monochromator graphite
_diffrn_radiation_source 'fine-focus sealed tube'
_diffrn_radiation_type MoK\a
_diffrn_radiation_wavelength 0.71073
_diffrn_reflns_av_R_equivalents 0.0382
_diffrn_reflns_av_sigmaI/netI 0.1289
_diffrn_reflns_limit_h_max 10
_diffrn_reflns_limit_h_min -10
_diffrn_reflns_limit_k_max 24
_diffrn_reflns_limit_k_min -18
_diffrn_reflns_limit_l_max 38
_diffrn_reflns_limit_l_min -40
_diffrn_reflns_number 28684
_diffrn_reflns_theta_full 28.24
_diffrn_reflns_theta_max 28.24
_diffrn_reflns_theta_min 1.34
_exptl_absorpt_coefficient_mu 0.526
_exptl_absorpt_correction_T_max 0.897
_exptl_absorpt_correction_T_min 0.791
_exptl_absorpt_correction_type integration
_exptl_absorpt_process_details face-indexed
_exptl_crystal_density_diffrn 1.003
_exptl_crystal_density_method 'not measured'
_exptl_crystal_F_000 1448
_exptl_crystal_size_max 0.45
_exptl_crystal_size_mid 0.30
_exptl_crystal_size_min 0.26
_refine_diff_density_max 0.658
_refine_diff_density_min -0.468
_refine_diff_density_rms 0.066
_refine_ls_extinction_method none
_refine_ls_goodness_of_fit_ref 0.900
_refine_ls_hydrogen_treatment mixed
_refine_ls_matrix_type full
_refine_ls_number_parameters 739
_refine_ls_number_reflns 19731
_refine_ls_number_restraints 270
_refine_ls_restrained_S_all 0.908
_refine_ls_R_factor_all 0.1641
_refine_ls_R_factor_gt 0.0714
_refine_ls_shift/su_max 0.001
_refine_ls_shift/su_mean 0.000
_refine_ls_structure_factor_coef Fsqd
_refine_ls_weighting_details 'calc w=1/[\s^2^(Fo^2^)+(0.1100P)^2^+0.0000P] where P=(Fo^2^+2Fc^2^)/3'
_refine_ls_weighting_scheme calc
_refine_ls_wR_factor_gt 0.1834
_refine_ls_wR_factor_ref 0.2113
_reflns_number_gt 8339
_reflns_number_total 19731
_reflns_threshold_expression >2sigma(I)
_cod_data_source_file ic051556wsup2.cif
_cod_data_source_block h45fface
_cod_depositor_comments
;
The following automatic conversions were performed:

'_symmetry_cell_setting' value 'Triclinic' changed to 'triclinic'
according to /home/saulius/struct/CIF-dictionaries/cif_core.dic
dictionary named 'cif_core.dic' version 2.4.2 from 2011-04-26.

Automatic conversion script
Id: cif_fix_values 1891 2012-01-12 08:04:46Z andrius 
;
_cod_original_cell_volume 4353.5(15)
_cod_original_sg_symbol_H-M P-1
_cod_database_code 4331782

loop_
_symmetry_equiv_pos_as_xyz
'x, y, z'
'-x, -y, -z'

loop_
_atom_site_label
_atom_site_type_symbol
_atom_site_fract_x
_atom_site_fract_y
_atom_site_fract_z
_atom_site_U_iso_or_equiv
_atom_site_adp_type
_atom_site_occupancy
_atom_site_symmetry_multiplicity
_atom_site_calc_flag
_atom_site_refinement_flags
_atom_site_disorder_assembly
_atom_site_disorder_group
Ti1 Ti 0.75163(8) 0.38001(4) 0.12787(2) 0.03924(19) Uani 1 1 d . . .
B1 B 0.5390(7) 0.3290(3) 0.16482(18) 0.0600(14) Uani 1 1 d D . .
H11 H 0.555(4) 0.3842(14) 0.1765(11) 0.090 Uiso 1 1 d D . .
H12 H 0.655(3) 0.2933(16) 0.1714(11) 0.090 Uiso 1 1 d D . .
H13 H 0.534(4) 0.3336(18) 0.1288(8) 0.090 Uiso 1 1 d D . .
H14 H 0.429(3) 0.3068(17) 0.1819(10) 0.090 Uiso 1 1 d D . .
B2 B 0.7079(6) 0.5094(3) 0.10113(17) 0.0493(12) Uani 1 1 d D . .
H21 H 0.833(3) 0.4706(15) 0.0971(10) 0.074 Uiso 1 1 d D . .
H22 H 0.609(3) 0.4736(15) 0.1197(9) 0.074 Uiso 1 1 d D . .
H23 H 0.669(4) 0.5281(16) 0.0674(8) 0.074 Uiso 1 1 d D . .
H24 H 0.725(4) 0.5569(14) 0.1222(9) 0.074 Uiso 1 1 d D . .
B3 B 1.0235(6) 0.3048(3) 0.11611(19) 0.0566(14) Uani 1 1 d D . .
H31 H 0.905(3) 0.2836(17) 0.1303(10) 0.085 Uiso 1 1 d D . .
H32 H 0.995(4) 0.3651(13) 0.1074(11) 0.085 Uiso 1 1 d D . .
H33 H 1.075(4) 0.2765(17) 0.0864(9) 0.085 Uiso 1 1 d D . .
H34 H 1.112(4) 0.3001(18) 0.1414(9) 0.085 Uiso 1 1 d D . .
P1 P 0.87979(15) 0.43119(6) 0.19479(4) 0.0524(3) Uani 1 1 d . . .
C11 C 0.7676(7) 0.5127(3) 0.22041(18) 0.0809(16) Uani 1 1 d . . .
H11A H 0.8179 0.5204 0.2480 0.097 Uiso 1 1 calc R . .
H11B H 0.7861 0.5564 0.2001 0.097 Uiso 1 1 calc R . .
C12 C 0.5806(7) 0.5102(4) 0.2317(2) 0.117(2) Uani 1 1 d . . .
H12A H 0.5319 0.5563 0.2454 0.176 Uiso 1 1 calc R . .
H12B H 0.5599 0.4680 0.2525 0.176 Uiso 1 1 calc R . .
H12C H 0.5280 0.5045 0.2046 0.176 Uiso 1 1 calc R . .
C13 C 0.8902(8) 0.3590(3) 0.23990(18) 0.0922(18) Uani 1 1 d . . .
H13A H 0.7732 0.3499 0.2515 0.111 Uiso 1 1 calc R . .
H13B H 0.9452 0.3125 0.2270 0.111 Uiso 1 1 calc R . .
C14 C 0.9817(10) 0.3751(4) 0.2781(2) 0.143(3) Uani 1 1 d . . .
H14A H 0.9788 0.3334 0.3000 0.214 Uiso 1 1 calc R . .
H14B H 0.9269 0.4202 0.2919 0.214 Uiso 1 1 calc R . .
H14C H 1.0992 0.3823 0.2674 0.214 Uiso 1 1 calc R . .
C15 C 1.0996(6) 0.4545(3) 0.18656(18) 0.0774(15) Uani 1 1 d . . .
H15A H 1.1289 0.4716 0.2149 0.093 Uiso 1 1 calc R . .
H15B H 1.1740 0.4086 0.1796 0.093 Uiso 1 1 calc R . .
C16 C 1.1369(7) 0.5113(3) 0.15151(19) 0.0914(18) Uani 1 1 d . . .
H16A H 1.2559 0.5204 0.1502 0.137 Uiso 1 1 calc R . .
H16B H 1.0652 0.5573 0.1581 0.137 Uiso 1 1 calc R . .
H16C H 1.1143 0.4940 0.1229 0.137 Uiso 1 1 calc R . .
P2 P 0.73579(14) 0.35352(6) 0.04435(4) 0.0472(3) Uani 1 1 d . . .
C21 C 0.7583(6) 0.2561(2) 0.02993(16) 0.0661(13) Uani 1 1 d . . .
H21A H 0.7493 0.2541 -0.0022 0.079 Uiso 1 1 calc R . .
H21B H 0.8732 0.2344 0.0354 0.079 Uiso 1 1 calc R . .
C22 C 0.6324(7) 0.2084(3) 0.0546(2) 0.0935(18) Uani 1 1 d . . .
H22A H 0.6553 0.1576 0.0446 0.140 Uiso 1 1 calc R . .
H22B H 0.5180 0.2281 0.0487 0.140 Uiso 1 1 calc R . .
H22C H 0.6420 0.2085 0.0865 0.140 Uiso 1 1 calc R . .
C23 C 0.9124(5) 0.3918(3) 0.00759(15) 0.0604(12) Uani 1 1 d . . .
H23A H 0.9113 0.4450 0.0135 0.072 Uiso 1 1 calc R . .
H23B H 1.0203 0.3666 0.0162 0.072 Uiso 1 1 calc R . .
C24 C 0.9105(7) 0.3850(3) -0.04141(17) 0.0857(17) Uani 1 1 d . . .
H24A H 1.0090 0.4063 -0.0573 0.129 Uiso 1 1 calc R . .
H24B H 0.8069 0.4117 -0.0509 0.129 Uiso 1 1 calc R . .
H24C H 0.9145 0.3326 -0.0480 0.129 Uiso 1 1 calc R . .
C25 C 0.5517(5) 0.3964(3) 0.01865(15) 0.0611(12) Uani 1 1 d . . .
H25A H 0.5711 0.4484 0.0100 0.073 Uiso 1 1 calc R . .
H25B H 0.5453 0.3707 -0.0090 0.073 Uiso 1 1 calc R . .
C26 C 0.3815(6) 0.3966(3) 0.04600(17) 0.0806(16) Uani 1 1 d . . .
H26A H 0.2935 0.4206 0.0286 0.121 Uiso 1 1 calc R . .
H26B H 0.3830 0.4238 0.0729 0.121 Uiso 1 1 calc R . .
H26C H 0.3578 0.3454 0.0542 0.121 Uiso 1 1 calc R . .
Ti2 Ti 0.62528(9) 0.08298(4) 0.88759(2) 0.0416(2) Uani 1 1 d . A .
B4 B 0.4440(6) 0.0260(3) 0.93345(18) 0.0565(13) Uani 1 1 d D . .
H41 H 0.528(4) 0.0548(17) 0.9539(10) 0.085 Uiso 1 1 d D . .
H42 H 0.373(4) 0.0717(15) 0.9129(10) 0.085 Uiso 1 1 d D . .
H43 H 0.530(4) -0.0105(16) 0.9088(9) 0.085 Uiso 1 1 d D . .
H44 H 0.353(4) -0.0070(16) 0.9546(10) 0.085 Uiso 1 1 d D . .
B5 B 0.8388(7) 0.1519(3) 0.91564(17) 0.0577(14) Uani 1 1 d D . .
H51 H 0.740(4) 0.1256(17) 0.9361(10) 0.086 Uiso 1 1 d D . .
H52 H 0.825(4) 0.1416(18) 0.8810(8) 0.086 Uiso 1 1 d D . .
H53 H 0.961(3) 0.1290(17) 0.9234(11) 0.086 Uiso 1 1 d D . .
H54 H 0.821(4) 0.2109(13) 0.9198(11) 0.086 Uiso 1 1 d D . .
B6 B 0.6016(7) 0.0728(3) 0.80801(17) 0.0545(13) Uani 1 1 d D . .
H61 H 0.687(3) 0.1040(16) 0.8216(10) 0.082 Uiso 1 1 d D . .
H62 H 0.520(4) 0.0487(17) 0.8341(9) 0.082 Uiso 1 1 d D . .
H63 H 0.526(4) 0.1076(16) 0.7871(10) 0.082 Uiso 1 1 d D . .
H64 H 0.672(4) 0.0298(15) 0.7892(10) 0.082 Uiso 1 1 d D . .
P3 P 0.87312(15) -0.02388(7) 0.87831(4) 0.0594(3) Uani 1 1 d D . .
C31A C 0.9005(18) -0.0852(6) 0.9288(3) 0.1206(8) Uiso 0.592(7) 1 d PD A 1
H31A H 0.7937 -0.1079 0.9374 0.145 Uiso 0.592(7) 1 calc PR A 1
H31B H 0.9889 -0.1260 0.9207 0.145 Uiso 0.592(7) 1 calc PR A 1
C32A C 0.9465(15) -0.0506(7) 0.9680(4) 0.1206(8) Uiso 0.592(7) 1 d PD A 1
H32A H 0.9565 -0.0880 0.9923 0.181 Uiso 0.592(7) 1 calc PR A 1
H32B H 0.8588 -0.0110 0.9771 0.181 Uiso 0.592(7) 1 calc PR A 1
H32C H 1.0547 -0.0296 0.9605 0.181 Uiso 0.592(7) 1 calc PR A 1
C31B C 0.9667(19) -0.0535(10) 0.9298(4) 0.1206(8) Uiso 0.408(7) 1 d PD A 2
H31C H 1.0742 -0.0847 0.9228 0.145 Uiso 0.408(7) 1 calc PR A 2
H31D H 0.9915 -0.0094 0.9449 0.145 Uiso 0.408(7) 1 calc PR A 2
C32B C 0.847(2) -0.0964(9) 0.9599(6) 0.1206(8) Uiso 0.408(7) 1 d PD A 2
H32D H 0.8985 -0.1124 0.9871 0.181 Uiso 0.408(7) 1 calc PR A 2
H32E H 0.8230 -0.1400 0.9449 0.181 Uiso 0.408(7) 1 calc PR A 2
H32F H 0.7419 -0.0650 0.9673 0.181 Uiso 0.408(7) 1 calc PR A 2
C33 C 0.8448(6) -0.1010(2) 0.84428(19) 0.0743(15) Uani 1 1 d . A .
H33A H 0.8576 -0.0836 0.8127 0.089 Uiso 1 1 calc R . .
H33B H 0.9367 -0.1408 0.8484 0.089 Uiso 1 1 calc R . .
C34 C 0.6783(7) -0.1340(3) 0.8537(2) 0.0903(18) Uani 1 1 d . . .
H34A H 0.6756 -0.1744 0.8337 0.135 Uiso 1 1 calc R A .
H34B H 0.5857 -0.0957 0.8490 0.135 Uiso 1 1 calc R . .
H34C H 0.6654 -0.1534 0.8845 0.135 Uiso 1 1 calc R . .
C35 C 1.0795(6) 0.0023(3) 0.8542(2) 0.098(2) Uani 1 1 d D A .
H35A H 1.1217 0.0337 0.8753 0.117 Uiso 0.843(7) 1 calc PR B 1
H35B H 1.1581 -0.0435 0.8517 0.117 Uiso 0.843(7) 1 calc PR B 1
H35C H 1.0601 0.0380 0.8290 0.117 Uiso 0.157(7) 1 d PR B 2
H35D H 1.1270 0.0291 0.8767 0.117 Uiso 0.157(7) 1 d PR B 2
C36A C 1.0887(10) 0.0423(4) 0.8099(3) 0.1206(8) Uiso 0.843(7) 1 d PD A 1
H36A H 1.2050 0.0537 0.8010 0.181 Uiso 0.843(7) 1 calc PR B 1
H36B H 1.0137 0.0885 0.8116 0.181 Uiso 0.843(7) 1 calc PR B 1
H36C H 1.0535 0.0110 0.7880 0.181 Uiso 0.843(7) 1 calc PR B 1
C36B C 1.219(4) -0.0536(19) 0.8344(14) 0.1206(8) Uiso 0.157(7) 1 d PD A 2
H36D H 1.3182 -0.0280 0.8231 0.181 Uiso 0.157(7) 1 calc PR B 2
H36E H 1.1790 -0.0778 0.8100 0.181 Uiso 0.157(7) 1 calc PR B 2
H36F H 1.2500 -0.0911 0.8573 0.181 Uiso 0.157(7) 1 calc PR B 2
P4 P 0.46361(15) 0.21539(6) 0.87920(4) 0.0569(3) Uani 1 1 d . . .
C41 C 0.2684(6) 0.2114(2) 0.85429(16) 0.0639(13) Uani 1 1 d . A .
H41A H 0.2978 0.1881 0.8254 0.077 Uiso 1 1 calc R . .
H41B H 0.1989 0.1777 0.8734 0.077 Uiso 1 1 calc R . .
C42 C 0.1589(7) 0.2826(3) 0.84646(19) 0.0885(17) Uani 1 1 d . . .
H42A H 0.0575 0.2717 0.8336 0.133 Uiso 1 1 calc R A .
H42B H 0.2221 0.3159 0.8260 0.133 Uiso 1 1 calc R . .
H42C H 0.1257 0.3065 0.8747 0.133 Uiso 1 1 calc R . .
C43 C 0.3970(7) 0.2621(3) 0.9319(2) 0.0883(19) Uani 1 1 d . A .
H43A H 0.4992 0.2693 0.9461 0.106 Uiso 1 1 calc R . .
H43B H 0.3406 0.3119 0.9249 0.106 Uiso 1 1 calc R . .
C44 C 0.2787(8) 0.2213(3) 0.96482(19) 0.101(2) Uani 1 1 d . . .
H44A H 0.2494 0.2501 0.9915 0.151 Uiso 1 1 calc R A .
H44B H 0.3345 0.1726 0.9729 0.151 Uiso 1 1 calc R . .
H44C H 0.1756 0.2148 0.9514 0.151 Uiso 1 1 calc R . .
C45 C 0.5728(9) 0.2910(3) 0.8522(3) 0.141(3) Uani 1 1 d D A .
H45A H 0.4898 0.3352 0.8507 0.169 Uiso 1 1 calc R . .
H45B H 0.6581 0.3026 0.8714 0.169 Uiso 1 1 calc R . .
C46 C 0.6563(11) 0.2802(4) 0.8084(2) 0.153(3) Uani 1 1 d D . .
H46A H 0.7127 0.3243 0.7980 0.229 Uiso 1 1 calc R A .
H46B H 0.5731 0.2719 0.7883 0.229 Uiso 1 1 calc R . .
H46C H 0.7403 0.2370 0.8091 0.229 Uiso 1 1 calc R . .
Ti3 Ti 0.93122(12) 0.35851(5) 0.62821(3) 0.0672(3) Uani 1 1 d . C .
B7 B 1.1604(7) 0.3848(3) 0.5796(2) 0.0726(16) Uani 1 1 d . . .
B8 B 0.7315(8) 0.2829(4) 0.6067(2) 0.082(2) Uani 1 1 d D . .
H81 H 0.838(4) 0.301(2) 0.5886(12) 0.124 Uiso 1 1 d D . .
H82 H 0.715(5) 0.307(2) 0.6371(10) 0.124 Uiso 1 1 d D . .
H83 H 0.753(5) 0.2255(14) 0.6124(13) 0.124 Uiso 1 1 d D . .
H84 H 0.628(4) 0.295(2) 0.5900(12) 0.124 Uiso 1 1 d D . .
B9 B 0.8931(9) 0.4078(4) 0.7029(2) 0.085(2) Uani 1 1 d D . .
H91 H 0.817(5) 0.3650(19) 0.6908(13) 0.128 Uiso 1 1 d D . .
H92 H 0.998(4) 0.419(2) 0.6759(11) 0.128 Uiso 1 1 d D . .
H93 H 0.948(5) 0.385(2) 0.7339(10) 0.128 Uiso 1 1 d D . .
H94 H 0.809(4) 0.4606(17) 0.7097(13) 0.128 Uiso 1 1 d D . .
P5 P 0.7365(2) 0.47482(10) 0.60554(6) 0.1003(6) Uani 1 1 d D . .
C51A C 0.6526(19) 0.4742(12) 0.5513(3) 0.1206(8) Uiso 0.402(8) 1 d PD C 1
H51A H 0.5678 0.4377 0.5534 0.145 Uiso 0.402(8) 1 calc PR C 1
H51B H 0.5935 0.5237 0.5449 0.145 Uiso 0.402(8) 1 calc PR C 1
C52A C 0.787(2) 0.4552(11) 0.5119(6) 0.1206(8) Uiso 0.402(8) 1 d PD C 1
H52A H 0.7558 0.4837 0.4852 0.181 Uiso 0.402(8) 1 calc PR C 1
H52B H 0.7933 0.4021 0.5068 0.181 Uiso 0.402(8) 1 calc PR C 1
H52C H 0.8971 0.4677 0.5188 0.181 Uiso 0.402(8) 1 calc PR C 1
C51B C 0.7643(18) 0.5017(6) 0.5443(3) 0.1206(8) Uiso 0.598(8) 1 d PD C 2
H51C H 0.6968 0.5495 0.5388 0.145 Uiso 0.598(8) 1 calc PR C 2
H51D H 0.8845 0.5085 0.5350 0.145 Uiso 0.598(8) 1 calc PR C 2
C52B C 0.7085(16) 0.4425(7) 0.5165(4) 0.1206(8) Uiso 0.598(8) 1 d PD C 2
H52D H 0.7223 0.4584 0.4850 0.181 Uiso 0.598(8) 1 calc PR C 2
H52E H 0.5896 0.4356 0.5256 0.181 Uiso 0.598(8) 1 calc PR C 2
H52F H 0.7781 0.3956 0.5210 0.181 Uiso 0.598(8) 1 calc PR C 2
C53 C 0.7774(11) 0.5651(4) 0.6242(3) 0.146(3) Uani 1 1 d . C .
H53A H 0.6864 0.6024 0.6156 0.175 Uiso 1 1 calc R . .
H53B H 0.7691 0.5622 0.6571 0.175 Uiso 1 1 calc R . .
C54 C 0.9352(12) 0.5914(6) 0.6081(3) 0.193(5) Uani 1 1 d . . .
H54A H 0.9434 0.6394 0.6206 0.289 Uiso 1 1 calc R C .
H54B H 0.9435 0.5972 0.5756 0.289 Uiso 1 1 calc R . .
H54C H 1.0273 0.5557 0.6169 0.289 Uiso 1 1 calc R . .
C55A C 0.5251(10) 0.4590(5) 0.6387(4) 0.1206(8) Uiso 0.685(7) 1 d PD C 1
H55A H 0.4849 0.4136 0.6287 0.145 Uiso 0.685(7) 1 calc PR C 1
H55B H 0.5427 0.4505 0.6704 0.145 Uiso 0.685(7) 1 calc PR C 1
C56A C 0.3895(12) 0.5227(5) 0.6343(4) 0.1206(8) Uiso 0.685(7) 1 d PD C 1
H56A H 0.2856 0.5112 0.6525 0.181 Uiso 0.685(7) 1 calc PR C 1
H56B H 0.3676 0.5302 0.6031 0.181 Uiso 0.685(7) 1 calc PR C 1
H56C H 0.4275 0.5680 0.6444 0.181 Uiso 0.685(7) 1 calc PR C 1
C55B C 0.5089(13) 0.5025(13) 0.6056(6) 0.1206(8) Uiso 0.315(7) 1 d PD C 2
H55C H 0.4873 0.5551 0.5955 0.145 Uiso 0.315(7) 1 calc PR C 2
H55D H 0.4566 0.4710 0.5865 0.145 Uiso 0.315(7) 1 calc PR C 2
C56B C 0.443(3) 0.4906(14) 0.6543(6) 0.1206(8) Uiso 0.315(7) 1 d PD C 2
H56D H 0.3196 0.5018 0.6579 0.181 Uiso 0.315(7) 1 calc PR C 2
H56E H 0.4939 0.5234 0.6724 0.181 Uiso 0.315(7) 1 calc PR C 2
H56F H 0.4718 0.4389 0.6639 0.181 Uiso 0.315(7) 1 calc PR C 2
P6 P 1.0940(2) 0.24158(10) 0.66319(6) 0.0974(5) Uani 1 1 d D . .
C61 C 1.0048(14) 0.2057(5) 0.7156(3) 0.210(5) Uani 1 1 d D C .
H61A H 1.0895 0.1700 0.7287 0.252 Uiso 0.645(8) 1 calc PR D 1
H61B H 0.9741 0.2468 0.7361 0.252 Uiso 0.645(8) 1 calc PR D 1
H61C H 1.0641 0.2242 0.7391 0.252 Uiso 0.355(8) 1 d PR D 2
H61D H 0.8855 0.2268 0.7203 0.252 Uiso 0.355(8) 1 d PR D 2
C62A C 0.8560(13) 0.1692(6) 0.7104(4) 0.1206(8) Uiso 0.645(8) 1 d PD C 1
H62A H 0.8066 0.1514 0.7395 0.181 Uiso 0.645(8) 1 calc PR D 1
H62B H 0.8876 0.1271 0.6912 0.181 Uiso 0.645(8) 1 calc PR D 1
H62C H 0.7731 0.2044 0.6969 0.181 Uiso 0.645(8) 1 calc PR D 1
C62B C 1.005(3) 0.1234(7) 0.7259(7) 0.1206(8) Uiso 0.355(8) 1 d PD C 2
H62D H 0.9461 0.1148 0.7556 0.181 Uiso 0.355(8) 1 calc PR D 2
H62E H 1.1211 0.1005 0.7249 0.181 Uiso 0.355(8) 1 calc PR D 2
H62F H 0.9460 0.1013 0.7039 0.181 Uiso 0.355(8) 1 calc PR D 2
C63A C 1.3081(10) 0.2392(6) 0.6784(4) 0.1206(8) Uiso 0.650(7) 1 d PD C 1
H63A H 1.3384 0.1910 0.6938 0.145 Uiso 0.650(7) 1 calc PR C 1
H63B H 1.3874 0.2433 0.6511 0.145 Uiso 0.650(7) 1 calc PR C 1
C64A C 1.3274(15) 0.3007(6) 0.7080(4) 0.1206(8) Uiso 0.650(7) 1 d PD C 1
H64A H 1.4454 0.2987 0.7142 0.181 Uiso 0.650(7) 1 calc PR C 1
H64B H 1.2547 0.2949 0.7360 0.181 Uiso 0.650(7) 1 calc PR C 1
H64C H 1.2946 0.3485 0.6933 0.181 Uiso 0.650(7) 1 calc PR C 1
C63B C 1.265(2) 0.2870(10) 0.6870(7) 0.1206(8) Uiso 0.350(7) 1 d PD C 2
H63C H 1.3290 0.3109 0.6612 0.145 Uiso 0.350(7) 1 calc PR C 2
H63D H 1.2051 0.3280 0.7046 0.145 Uiso 0.350(7) 1 calc PR C 2
C64B C 1.396(2) 0.2501(11) 0.7151(7) 0.1206(8) Uiso 0.350(7) 1 d PD C 2
H64D H 1.4691 0.2869 0.7225 0.181 Uiso 0.350(7) 1 calc PR C 2
H64E H 1.4652 0.2108 0.6986 0.181 Uiso 0.350(7) 1 calc PR C 2
H64F H 1.3404 0.2287 0.7425 0.181 Uiso 0.350(7) 1 calc PR C 2
C65A C 1.1242(17) 0.1591(6) 0.6283(4) 0.1206(8) Uiso 0.579(8) 1 d PD C 1
H65A H 1.1651 0.1157 0.6468 0.145 Uiso 0.579(8) 1 calc PR C 1
H65B H 1.0124 0.1496 0.6200 0.145 Uiso 0.579(8) 1 calc PR C 1
C66A C 1.2444(16) 0.1634(8) 0.5863(4) 0.1206(8) Uiso 0.579(8) 1 d PD C 1
H66A H 1.2517 0.1166 0.5711 0.181 Uiso 0.579(8) 1 calc PR C 1
H66B H 1.3566 0.1719 0.5938 0.181 Uiso 0.579(8) 1 calc PR C 1
H66C H 1.2027 0.2043 0.5667 0.181 Uiso 0.579(8) 1 calc PR C 1
C65B C 1.2433(17) 0.1832(9) 0.6274(5) 0.1206(8) Uiso 0.421(8) 1 d PD C 2
H65C H 1.3382 0.2112 0.6145 0.145 Uiso 0.421(8) 1 calc PR C 2
H65D H 1.2896 0.1393 0.6446 0.145 Uiso 0.421(8) 1 calc PR C 2
C66B C 1.148(2) 0.1589(10) 0.5905(6) 0.1206(8) Uiso 0.421(8) 1 d PD C 2
H66D H 1.2260 0.1293 0.5697 0.181 Uiso 0.421(8) 1 calc PR C 2
H66E H 1.0978 0.2028 0.5747 0.181 Uiso 0.421(8) 1 calc PR C 2
H66F H 1.0578 0.1290 0.6035 0.181 Uiso 0.421(8) 1 calc PR C 2
Ti4 Ti 0.62573(13) 0.13395(5) 0.38210(3) 0.0796(3) Uani 1 1 d . F .
B10 B 0.8506(9) 0.0538(4) 0.3662(3) 0.113(3) Uani 1 1 d D . .
H101 H 0.887(6) 0.093(2) 0.3883(15) 0.169 Uiso 1 1 d D . .
H102 H 0.804(6) 0.085(3) 0.3374(13) 0.169 Uiso 1 1 d D . .
H103 H 0.751(5) 0.023(2) 0.3829(15) 0.169 Uiso 1 1 d D . .
H104 H 0.960(5) 0.016(2) 0.3550(17) 0.169 Uiso 1 1 d D . .
B11 B 0.6394(11) 0.2603(4) 0.3543(3) 0.119(3) Uani 1 1 d D . .
H111 H 0.739(5) 0.210(2) 0.3458(17) 0.179 Uiso 1 1 d D . .
H112 H 0.522(5) 0.238(3) 0.3752(15) 0.179 Uiso 1 1 d D . .
H113 H 0.700(6) 0.300(2) 0.3755(15) 0.179 Uiso 1 1 d D . .
H114 H 0.601(6) 0.291(3) 0.3221(13) 0.179 Uiso 1 1 d D . .
B12 B 0.3753(10) 0.0947(5) 0.4257(2) 0.117(3) Uani 1 1 d D . .
H121 H 0.490(5) 0.060(2) 0.4179(17) 0.176 Uiso 1 1 d D . .
H122 H 0.387(6) 0.149(2) 0.4102(16) 0.176 Uiso 1 1 d D . .
H123 H 0.272(5) 0.072(3) 0.4128(17) 0.176 Uiso 1 1 d D . .
H124 H 0.346(6) 0.099(3) 0.4608(10) 0.176 Uiso 1 1 d D . .
P7 P 0.7014(2) 0.17152(9) 0.45796(6) 0.0954(5) Uani 1 1 d D . .
C71 C 0.5373(12) 0.2284(4) 0.4927(2) 0.153(3) Uani 1 1 d . F .
H71A H 0.4418 0.1982 0.5013 0.184 Uiso 1 1 calc R . .
H71B H 0.5850 0.2384 0.5203 0.184 Uiso 1 1 calc R . .
C72 C 0.4710(12) 0.2978(4) 0.4738(3) 0.166(4) Uani 1 1 d . . .
H72A H 0.3826 0.3213 0.4949 0.249 Uiso 1 1 calc R F .
H72B H 0.4230 0.2893 0.4464 0.249 Uiso 1 1 calc R . .
H72C H 0.5619 0.3303 0.4671 0.249 Uiso 1 1 calc R . .
C73 C 0.7308(11) 0.0913(5) 0.4979(2) 0.145(3) Uani 1 1 d D E .
H73A H 0.6261 0.0660 0.4999 0.174 Uiso 0.561(7) 1 calc PR E 1
H73B H 0.8219 0.0567 0.4835 0.174 Uiso 0.561(7) 1 calc PR E 1
H73C H 0.7367 0.1096 0.5278 0.174 Uiso 0.439(7) 1 calc PR E 2
H73D H 0.6322 0.0621 0.4995 0.174 Uiso 0.439(7) 1 calc PR E 2
C74A C 0.7704(16) 0.0965(7) 0.5447(3) 0.1206(8) Uiso 0.561(7) 1 d PD E 1
H74A H 0.7777 0.0469 0.5593 0.181 Uiso 0.561(7) 1 calc PR E 1
H74B H 0.6809 0.1286 0.5609 0.181 Uiso 0.561(7) 1 calc PR E 1
H74C H 0.8785 0.1175 0.5445 0.181 Uiso 0.561(7) 1 calc PR E 1
C74B C 0.8846(16) 0.0436(8) 0.4849(5) 0.1206(8) Uiso 0.439(7) 1 d PD E 2
H74D H 0.8959 0.0017 0.5065 0.181 Uiso 0.439(7) 1 calc PR E 2
H74E H 0.9826 0.0720 0.4839 0.181 Uiso 0.439(7) 1 calc PR E 2
H74F H 0.8785 0.0249 0.4555 0.181 Uiso 0.439(7) 1 calc PR E 2
C75A C 0.8969(13) 0.2203(8) 0.4455(4) 0.1206(8) Uiso 0.575(7) 1 d PD F 1
H75A H 0.9786 0.1889 0.4259 0.145 Uiso 0.575(7) 1 calc PR F 1
H75B H 0.8673 0.2668 0.4283 0.145 Uiso 0.575(7) 1 calc PR F 1
C76A C 0.9879(15) 0.2401(7) 0.4847(4) 0.1206(8) Uiso 0.575(7) 1 d PD F 1
H76A H 1.0890 0.2643 0.4733 0.181 Uiso 0.575(7) 1 calc PR F 1
H76B H 1.0208 0.1948 0.5020 0.181 Uiso 0.575(7) 1 calc PR F 1
H76C H 0.9120 0.2739 0.5036 0.181 Uiso 0.575(7) 1 calc PR F 1
C75B C 0.8404(15) 0.2327(8) 0.4761(6) 0.1206(8) Uiso 0.425(7) 1 d PD F 2
H75C H 0.8086 0.2852 0.4675 0.145 Uiso 0.425(7) 1 calc PR F 2
H75D H 0.8482 0.2273 0.5084 0.145 Uiso 0.425(7) 1 calc PR F 2
C76B C 1.0013(19) 0.2006(9) 0.4491(6) 0.1206(8) Uiso 0.425(7) 1 d PD F 2
H76D H 1.0957 0.2282 0.4543 0.181 Uiso 0.425(7) 1 calc PR F 2
H76E H 0.9855 0.2046 0.4174 0.181 Uiso 0.425(7) 1 calc PR F 2
H76F H 1.0261 0.1483 0.4582 0.181 Uiso 0.425(7) 1 calc PR F 2
P8 P 0.4625(3) 0.11270(12) 0.31487(6) 0.1151(7) Uani 1 1 d D . .
C81A C 0.3425(13) 0.0294(5) 0.3157(4) 0.1206(8) Uiso 0.577(9) 1 d PD F 1
H81A H 0.2401 0.0359 0.3371 0.145 Uiso 0.577(9) 1 calc PR F 1
H81B H 0.3060 0.0245 0.2859 0.145 Uiso 0.577(9) 1 calc PR F 1
C81B C 0.499(2) 0.0203(5) 0.2935(4) 0.1206(8) Uiso 0.423(9) 1 d PD F 2
H81C H 0.4346 0.0183 0.2676 0.145 Uiso 0.423(9) 1 calc PR F 2
H81D H 0.6203 0.0096 0.2833 0.145 Uiso 0.423(9) 1 calc PR F 2
C82 C 0.4459(12) -0.0384(4) 0.3281(3) 0.178(4) Uani 1 1 d D . .
H82A H 0.3835 -0.0815 0.3257 0.268 Uiso 0.577(9) 1 calc PR F 1
H82B H 0.4721 -0.0359 0.3587 0.268 Uiso 0.577(9) 1 calc PR F 1
H82C H 0.5511 -0.0431 0.3082 0.268 Uiso 0.577(9) 1 calc PR F 1
H82D H 0.4768 -0.0872 0.3156 0.268 Uiso 0.423(9) 1 d PR F 2
H82E H 0.3226 -0.0295 0.3335 0.268 Uiso 0.423(9) 1 d PR F 2
H82F H 0.4951 -0.0368 0.3562 0.268 Uiso 0.423(9) 1 d PR F 2
C83 C 0.2567(9) 0.1727(6) 0.3167(3) 0.175(4) Uani 1 1 d . F .
H83A H 0.1873 0.1610 0.3448 0.210 Uiso 1 1 calc R . .
H83B H 0.2798 0.2252 0.3170 0.210 Uiso 1 1 calc R . .
C84 C 0.1593(14) 0.1641(7) 0.2798(3) 0.248(6) Uani 1 1 d . . .
H84A H 0.0549 0.1975 0.2829 0.373 Uiso 1 1 calc R F .
H84B H 0.1315 0.1127 0.2800 0.373 Uiso 1 1 calc R . .
H84C H 0.2261 0.1761 0.2518 0.373 Uiso 1 1 calc R . .
C85A C 0.5698(16) 0.0893(7) 0.2604(3) 0.1206(8) Uiso 0.529(7) 1 d PD F 1
H85A H 0.6589 0.0480 0.2639 0.145 Uiso 0.529(7) 1 calc PR F 1
H85B H 0.4877 0.0724 0.2420 0.145 Uiso 0.529(7) 1 calc PR F 1
C86A C 0.6479(18) 0.1545(7) 0.2372(5) 0.1206(8) Uiso 0.529(7) 1 d PD F 1
H86A H 0.7060 0.1399 0.2084 0.181 Uiso 0.529(7) 1 calc PR F 1
H86B H 0.7293 0.1713 0.2553 0.181 Uiso 0.529(7) 1 calc PR F 1
H86C H 0.5594 0.1948 0.2327 0.181 Uiso 0.529(7) 1 calc PR F 1
C85B C 0.5514(15) 0.1656(8) 0.2630(4) 0.1206(8) Uiso 0.471(7) 1 d PD F 2
H85C H 0.4881 0.1551 0.2382 0.145 Uiso 0.471(7) 1 calc PR F 2
H85D H 0.5283 0.2193 0.2681 0.145 Uiso 0.471(7) 1 calc PR F 2
C86B C 0.7413(15) 0.1495(9) 0.2480(5) 0.1206(8) Uiso 0.471(7) 1 d PD F 2
H86D H 0.7695 0.1768 0.2199 0.181 Uiso 0.471(7) 1 calc PR F 2
H86E H 0.7682 0.0962 0.2440 0.181 Uiso 0.471(7) 1 calc PR F 2
H86F H 0.8070 0.1652 0.2707 0.181 Uiso 0.471(7) 1 calc PR F 2

loop_
_atom_site_aniso_label
_atom_site_aniso_U_11
_atom_site_aniso_U_22
_atom_site_aniso_U_33
_atom_site_aniso_U_23
_atom_site_aniso_U_13
_atom_site_aniso_U_12
Ti1 0.0379(4) 0.0366(4) 0.0441(4) -0.0026(3) -0.0058(3) -0.0059(3)
B1 0.053(3) 0.066(4) 0.061(4) 0.003(3) -0.003(3) -0.010(3)
B2 0.051(3) 0.038(3) 0.059(3) -0.004(2) -0.006(2) -0.004(2)
B3 0.052(3) 0.042(3) 0.076(4) -0.008(3) -0.017(3) 0.006(2)
P1 0.0602(7) 0.0513(7) 0.0476(7) -0.0077(5) -0.0089(5) -0.0080(6)
C11 0.090(4) 0.079(4) 0.073(4) -0.027(3) -0.011(3) 0.006(3)
C12 0.089(5) 0.164(7) 0.097(5) -0.064(5) 0.004(4) 0.012(4)
C13 0.111(5) 0.108(5) 0.066(4) 0.007(3) -0.034(3) -0.032(4)
C14 0.191(8) 0.153(7) 0.095(5) 0.005(5) -0.056(5) -0.034(6)
C15 0.073(3) 0.084(4) 0.081(4) -0.017(3) -0.020(3) -0.017(3)
C16 0.071(4) 0.113(5) 0.093(5) -0.006(4) -0.001(3) -0.028(3)
P2 0.0513(7) 0.0457(6) 0.0461(7) -0.0051(5) -0.0061(5) -0.0097(5)
C21 0.084(3) 0.059(3) 0.060(3) -0.013(2) -0.012(3) -0.021(3)
C22 0.110(5) 0.064(3) 0.112(5) -0.004(3) -0.004(4) -0.044(3)
C23 0.057(3) 0.066(3) 0.060(3) -0.010(2) 0.001(2) -0.018(2)
C24 0.091(4) 0.096(4) 0.068(4) -0.009(3) 0.022(3) -0.027(3)
C25 0.060(3) 0.071(3) 0.056(3) -0.002(2) -0.020(2) -0.013(2)
C26 0.053(3) 0.112(4) 0.080(4) 0.005(3) -0.018(3) -0.018(3)
Ti2 0.0437(4) 0.0423(4) 0.0407(4) -0.0059(3) -0.0025(3) -0.0133(3)
B4 0.053(3) 0.060(3) 0.057(3) -0.002(3) 0.000(3) -0.013(3)
B5 0.060(3) 0.062(3) 0.056(3) -0.018(3) -0.005(3) -0.021(3)
B6 0.069(3) 0.053(3) 0.046(3) -0.005(2) -0.014(3) -0.013(3)
P3 0.0562(7) 0.0625(8) 0.0603(8) -0.0022(6) -0.0146(6) -0.0005(6)
C33 0.074(3) 0.045(3) 0.101(4) -0.007(3) -0.002(3) -0.002(2)
C34 0.089(4) 0.050(3) 0.136(5) -0.005(3) -0.020(4) -0.014(3)
C35 0.059(3) 0.087(4) 0.153(6) -0.046(4) -0.025(4) 0.001(3)
P4 0.0534(7) 0.0419(6) 0.0749(9) -0.0067(6) 0.0047(6) -0.0121(5)
C41 0.074(3) 0.054(3) 0.063(3) -0.013(2) -0.009(2) 0.005(2)
C42 0.092(4) 0.078(4) 0.092(4) -0.005(3) -0.015(3) 0.016(3)
C43 0.070(3) 0.068(3) 0.136(5) -0.057(4) -0.031(4) -0.001(3)
C44 0.105(5) 0.119(5) 0.077(4) -0.048(4) 0.001(4) 0.010(4)
C45 0.112(5) 0.067(4) 0.218(9) 0.042(5) 0.064(6) 0.001(4)
C46 0.199(9) 0.104(6) 0.132(7) 0.046(5) 0.041(6) 0.007(5)
Ti3 0.0869(7) 0.0658(6) 0.0520(5) -0.0056(4) -0.0134(5) -0.0141(5)
B7 0.062(4) 0.078(4) 0.075(4) 0.006(3) 0.006(3) -0.011(3)
B8 0.090(5) 0.094(5) 0.073(4) -0.009(4) -0.018(4) -0.039(4)
B9 0.103(5) 0.100(5) 0.058(4) -0.019(4) -0.011(4) -0.027(4)
P5 0.0954(12) 0.1042(13) 0.1020(13) -0.0401(10) -0.0272(10) 0.0244(10)
C53 0.172(8) 0.092(5) 0.172(9) 0.003(5) -0.035(7) 0.007(5)
C54 0.158(8) 0.242(12) 0.190(10) -0.057(9) 0.015(7) -0.088(9)
P6 0.0873(11) 0.1168(14) 0.0796(11) 0.0204(9) 0.0069(9) 0.0009(10)
C61 0.265(13) 0.185(10) 0.157(9) 0.089(7) 0.038(9) -0.029(9)
Ti4 0.0894(7) 0.0761(7) 0.0772(7) -0.0162(5) 0.0002(5) -0.0299(5)
B10 0.093(5) 0.077(5) 0.168(9) -0.025(5) -0.004(5) 0.000(4)
B11 0.155(8) 0.074(5) 0.122(7) 0.001(5) 0.015(6) -0.021(5)
B12 0.128(7) 0.152(8) 0.087(6) 0.001(5) -0.017(5) -0.084(6)
P7 0.1136(13) 0.0751(10) 0.1060(13) -0.0118(9) -0.0515(10) -0.0029(9)
C71 0.245(10) 0.133(7) 0.088(5) -0.044(5) -0.062(6) 0.021(7)
C72 0.270(11) 0.115(6) 0.112(6) -0.053(5) -0.059(7) 0.053(7)
C73 0.173(8) 0.158(7) 0.103(6) 0.014(5) -0.058(5) 0.016(6)
P8 0.1196(15) 0.1524(18) 0.0729(12) -0.0295(11) -0.0231(10) 0.0156(13)
C82 0.200(9) 0.123(7) 0.235(11) -0.059(7) -0.086(8) -0.024(7)
C83 0.105(6) 0.321(13) 0.106(6) 0.033(7) -0.053(5) -0.032(7)
C84 0.227(13) 0.352(18) 0.161(11) 0.036(11) -0.040(9) -0.009(12)

loop_
_atom_type_symbol
_atom_type_description
_atom_type_scat_dispersion_real
_atom_type_scat_dispersion_imag
_atom_type_scat_source
C C 0.0033 0.0016 'International Tables Vol C Tables 4.2.6.8 and 6.1.1.4'
H H 0.0000 0.0000 'International Tables Vol C Tables 4.2.6.8 and 6.1.1.4'
B B 0.0013 0.0007 'International Tables Vol C Tables 4.2.6.8 and 6.1.1.4'
P P 0.1023 0.0942 'International Tables Vol C Tables 4.2.6.8 and 6.1.1.4'
Ti Ti 0.2776 0.4457 'International Tables Vol C Tables 4.2.6.8 and 6.1.1.4'

loop_
_geom_angle_atom_site_label_1
_geom_angle_atom_site_label_2
_geom_angle_atom_site_label_3
_geom_angle
B1 Ti1 B2 118.71(19)
B1 Ti1 B3 118.19(19)
B2 Ti1 B3 123.10(17)
B1 Ti1 P2 105.37(15)
B2 Ti1 P2 83.13(12)
B3 Ti1 P2 82.97(13)
B1 Ti1 P1 98.90(15)
B2 Ti1 P1 86.12(12)
B3 Ti1 P1 84.80(12)
P2 Ti1 P1 155.71(5)
B1 Ti1 H11 30.0(6)
B2 Ti1 H11 96.7(8)
B3 Ti1 H11 134.9(9)
P2 Ti1 H11 125.8(8)
P1 Ti1 H11 77.0(8)
B1 Ti1 H12 29.5(6)
B2 Ti1 H12 146.3(7)
B3 Ti1 H12 89.7(6)
P2 Ti1 H12 111.4(9)
P1 Ti1 H12 89.4(9)
H11 Ti1 H12 49.8(10)
B1 Ti1 H13 29.9(6)
B2 Ti1 H13 108.8(9)
B3 Ti1 H13 120.6(9)
P2 Ti1 H13 76.2(7)
P1 Ti1 H13 128.0(7)
H11 Ti1 H13 52.5(11)
H12 Ti1 H13 50.6(10)
B1 Ti1 H21 146.7(7)
B2 Ti1 H21 28.0(6)
B3 Ti1 H21 95.1(7)
P2 Ti1 H21 78.1(9)
P1 Ti1 H21 82.2(9)
H11 Ti1 H21 122.2(10)
H12 Ti1 H21 169.9(12)
H13 Ti1 H21 132.2(11)
B1 Ti1 H22 91.0(7)
B2 Ti1 H22 27.8(6)
B3 Ti1 H22 150.8(7)
P2 Ti1 H22 89.0(9)
P1 Ti1 H22 91.5(9)
H11 Ti1 H22 71.4(11)
H12 Ti1 H22 119.3(9)
H13 Ti1 H22 84.1(12)
H21 Ti1 H22 55.8(11)
B1 Ti1 H31 92.1(6)
B2 Ti1 H31 149.1(7)
B3 Ti1 H31 26.3(6)
P2 Ti1 H31 86.2(9)
P1 Ti1 H31 92.1(9)
H11 Ti1 H31 113.0(11)
H12 Ti1 H31 64.5(9)
H13 Ti1 H31 96.6(12)
H21 Ti1 H31 121.1(9)
H22 Ti1 H31 174.8(12)
B1 Ti1 H32 144.6(7)
B2 Ti1 H32 96.6(7)
B3 Ti1 H32 26.6(7)
P2 Ti1 H32 80.2(9)
P1 Ti1 H32 79.5(9)
H11 Ti1 H32 152.0(13)
H12 Ti1 H32 115.5(9)
H13 Ti1 H32 142.6(12)
H21 Ti1 H32 68.5(9)
H22 Ti1 H32 124.3(9)
H31 Ti1 H32 52.9(11)
Ti1 B1 H11 67.1(17)
Ti1 B1 H12 73.2(17)
H11 B1 H12 106.0(14)
Ti1 B1 H13 65.9(17)
H11 B1 H13 108.6(14)
H12 B1 H13 108.0(14)
Ti1 B1 H14 175.9(18)
H11 B1 H14 111.5(14)
H12 B1 H14 110.9(14)
H13 B1 H14 111.7(14)
Ti1 B2 H21 53.2(15)
Ti1 B2 H22 52.5(15)
H21 B2 H22 105.7(13)
Ti1 B2 H23 124.8(15)
H21 B2 H23 109.6(13)
H22 B2 H23 109.7(13)
Ti1 B2 H24 122.1(15)
H21 B2 H24 109.3(13)
H22 B2 H24 109.2(13)
H23 B2 H24 113.1(14)
Ti1 B3 H31 55.2(17)
Ti1 B3 H32 52.3(17)
H31 B3 H32 107.4(14)
Ti1 B3 H33 126.9(17)
H31 B3 H33 111.0(14)
H32 B3 H33 109.1(14)
Ti1 B3 H34 120.7(16)
H31 B3 H34 109.3(14)
H32 B3 H34 107.6(14)
H33 B3 H34 112.3(14)
C11 P1 C15 102.9(2)
C11 P1 C13 105.4(3)
C15 P1 C13 101.4(3)
C11 P1 Ti1 117.33(18)
C15 P1 Ti1 118.48(17)
C13 P1 Ti1 109.48(17)
C12 C11 P1 115.6(4)
C12 C11 H11A 108.4
P1 C11 H11A 108.4
C12 C11 H11B 108.4
P1 C11 H11B 108.4
H11A C11 H11B 107.4
C11 C12 H12A 109.5
C11 C12 H12B 109.5
H12A C12 H12B 109.5
C11 C12 H12C 109.5
H12A C12 H12C 109.5
H12B C12 H12C 109.5
C14 C13 P1 116.4(5)
C14 C13 H13A 108.2
P1 C13 H13A 108.2
C14 C13 H13B 108.2
P1 C13 H13B 108.2
H13A C13 H13B 107.3
C13 C14 H14A 109.5
C13 C14 H14B 109.5
H14A C14 H14B 109.5
C13 C14 H14C 109.5
H14A C14 H14C 109.5
H14B C14 H14C 109.5
C16 C15 P1 115.7(4)
C16 C15 H15A 108.4
P1 C15 H15A 108.4
C16 C15 H15B 108.4
P1 C15 H15B 108.4
H15A C15 H15B 107.4
C15 C16 H16A 109.5
C15 C16 H16B 109.5
H16A C16 H16B 109.5
C15 C16 H16C 109.5
H16A C16 H16C 109.5
H16B C16 H16C 109.5
C25 P2 C21 105.7(2)
C25 P2 C23 101.5(2)
C21 P2 C23 102.3(2)
C25 P2 Ti1 117.18(15)
C21 P2 Ti1 116.72(16)
C23 P2 Ti1 111.36(14)
C22 C21 P2 115.8(3)
C22 C21 H21A 108.3
P2 C21 H21A 108.3
C22 C21 H21B 108.3
P2 C21 H21B 108.3
H21A C21 H21B 107.4
C21 C22 H22A 109.5
C21 C22 H22B 109.5
H22A C22 H22B 109.5
C21 C22 H22C 109.5
H22A C22 H22C 109.5
H22B C22 H22C 109.5
C24 C23 P2 116.5(3)
C24 C23 H23A 108.2
P2 C23 H23A 108.2
C24 C23 H23B 108.2
P2 C23 H23B 108.2
H23A C23 H23B 107.3
C23 C24 H24A 109.5
C23 C24 H24B 109.5
H24A C24 H24B 109.5
C23 C24 H24C 109.5
H24A C24 H24C 109.5
H24B C24 H24C 109.5
C26 C25 P2 117.3(3)
C26 C25 H25A 108.0
P2 C25 H25A 108.0
C26 C25 H25B 108.0
P2 C25 H25B 108.0
H25A C25 H25B 107.2
C25 C26 H26A 109.5
C25 C26 H26B 109.5
H26A C26 H26B 109.5
C25 C26 H26C 109.5
H26A C26 H26C 109.5
H26B C26 H26C 109.5
B4 Ti2 B6 115.97(18)
B4 Ti2 B5 120.92(19)
B6 Ti2 B5 123.10(18)
B4 Ti2 P4 101.47(14)
B6 Ti2 P4 86.16(13)
B5 Ti2 P4 83.28(13)
B4 Ti2 P3 99.64(14)
B6 Ti2 P3 86.50(13)
B5 Ti2 P3 84.13(13)
P4 Ti2 P3 158.79(5)
B4 Ti2 H41 30.7(6)
B6 Ti2 H41 146.7(6)
B5 Ti2 H41 90.2(6)
P4 Ti2 H41 98.8(8)
P3 Ti2 H41 98.2(8)
B4 Ti2 H42 30.9(6)
B6 Ti2 H42 99.4(8)
B5 Ti2 H42 130.1(9)
P4 Ti2 H42 74.2(7)
P3 Ti2 H42 126.7(7)
H41 Ti2 H42 51.7(10)
B4 Ti2 H43 31.4(6)
B6 Ti2 H43 97.5(8)
B5 Ti2 H43 132.0(9)
P4 Ti2 H43 127.7(8)
P3 Ti2 H43 73.0(7)
H41 Ti2 H43 53.6(10)
H42 Ti2 H43 53.7(10)
B4 Ti2 H51 95.3(6)
B6 Ti2 H51 148.7(7)
B5 Ti2 H51 25.7(6)
P4 Ti2 H51 86.1(9)
P3 Ti2 H51 90.0(9)
H41 Ti2 H51 64.6(9)
H42 Ti2 H51 107.4(11)
H43 Ti2 H51 111.1(11)
B4 Ti2 H52 146.6(7)
B6 Ti2 H52 97.4(7)
B5 Ti2 H52 25.8(7)
P4 Ti2 H52 81.9(10)
P3 Ti2 H52 79.3(9)
H41 Ti2 H52 115.9(9)
H42 Ti2 H52 149.6(12)
H43 Ti2 H52 147.6(13)
H51 Ti2 H52 51.5(11)
B4 Ti2 H61 141.0(6)
B6 Ti2 H61 25.0(6)
B5 Ti2 H61 98.1(6)
P4 Ti2 H61 80.7(9)
P3 Ti2 H61 84.3(9)
H41 Ti2 H61 171.5(9)
H42 Ti2 H61 120.5(10)
H43 Ti2 H61 120.2(10)
H51 Ti2 H61 123.7(9)
H52 Ti2 H61 72.5(9)
B4 Ti2 H62 90.6(6)
B6 Ti2 H62 25.4(6)
B5 Ti2 H62 148.5(6)
P4 Ti2 H62 90.7(9)
P3 Ti2 H62 91.2(9)
H41 Ti2 H62 121.2(9)
H42 Ti2 H62 76.7(11)
H43 Ti2 H62 75.0(11)
H51 Ti2 H62 173.8(9)
H52 Ti2 H62 122.8(9)
H61 Ti2 H62 50.4(10)
Ti2 B4 H41 71.6(16)
Ti2 B4 H42 70.2(16)
H41 B4 H42 107.0(13)
Ti2 B4 H43 63.9(16)
H41 B4 H43 108.2(13)
H42 B4 H43 107.0(13)
Ti2 B4 H44 174.9(16)
H41 B4 H44 112.4(14)
H42 B4 H44 110.8(14)
H43 B4 H44 111.3(14)
Ti2 B5 H51 54.7(18)
Ti2 B5 H52 52.3(18)
H51 B5 H52 107.0(14)
Ti2 B5 H53 125.6(17)
H51 B5 H53 111.2(15)
H52 B5 H53 109.3(14)
Ti2 B5 H54 122.9(17)
H51 B5 H54 109.4(14)
H52 B5 H54 108.5(14)
H53 B5 H54 111.3(15)
Ti2 B6 H61 54.3(17)
Ti2 B6 H62 55.8(17)
H61 B6 H62 110.0(15)
Ti2 B6 H63 128.4(17)
H61 B6 H63 110.3(15)
H62 B6 H63 108.6(14)
Ti2 B6 H64 121.8(17)
H61 B6 H64 108.7(14)
H62 B6 H64 109.5(15)
H63 B6 H64 109.7(15)
C35 P3 C33 101.6(2)
C35 P3 C31B 88.8(5)
C33 P3 C31B 113.5(6)
C35 P3 C31A 109.2(5)
C33 P3 C31A 93.3(4)
C31B P3 C31A 25.8(5)
C35 P3 Ti2 117.04(19)
C33 P3 Ti2 117.52(17)
C31B P3 Ti2 114.3(6)
C31A P3 Ti2 115.1(4)
C32A C31A P3 117.0(8)
C32A C31A H31A 108.1
P3 C31A H31A 108.1
C32A C31A H31B 108.1
P3 C31A H31B 108.1
H31A C31A H31B 107.3
C31A C32A H32A 109.5
C31A C32A H32B 109.5
H32A C32A H32B 109.5
C31A C32A H32C 109.5
H32A C32A H32C 109.5
H32B C32A H32C 109.5
C32B C31B P3 110.0(11)
C32B C31B H31C 109.7
P3 C31B H31C 109.7
C32B C31B H31D 109.7
P3 C31B H31D 109.7
H31C C31B H31D 108.2
C31B C32B H32D 109.5
C31B C32B H32E 109.5
H32D C32B H32E 109.5
C31B C32B H32F 109.5
H32D C32B H32F 109.5
H32E C32B H32F 109.5
C34 C33 P3 116.0(4)
C34 C33 H33A 108.3
P3 C33 H33A 108.3
C34 C33 H33B 108.3
P3 C33 H33B 108.3
H33A C33 H33B 107.4
C33 C34 H34A 109.5
C33 C34 H34B 109.5
H34A C34 H34B 109.5
C33 C34 H34C 109.5
H34A C34 H34C 109.5
H34B C34 H34C 109.5
C36A C35 C36B 87.3(18)
C36A C35 P3 117.6(5)
C36B C35 P3 122.8(17)
C36A C35 H35A 107.9
C36B C35 H35A 111.5
P3 C35 H35A 107.9
C36A C35 H35B 107.9
C36B C35 H35B 20.9
P3 C35 H35B 107.9
H35A C35 H35B 107.2
C36A C35 H35C 15.9
C36B C35 H35C 103.2
P3 C35 H35C 107.4
H35A C35 H35C 101.8
H35B C35 H35C 123.7
C36A C35 H35D 112.4
C36B C35 H35D 107.6
P3 C35 H35D 107.7
H35A C35 H35D 5.8
H35B C35 H35D 102.0
H35C C35 H35D 107.1
C35 C36A H35C 26.8
C35 C36A H36A 109.5
H35C C36A H36A 123.3
C35 C36A H36B 109.5
H35C C36A H36B 82.9
H36A C36A H36B 109.5
C35 C36A H36C 109.5
H35C C36A H36C 117.9
H36A C36A H36C 109.5
H36B C36A H36C 109.5
C35 C36B H36D 109.5
C35 C36B H36E 109.5
H36D C36B H36E 109.5
C35 C36B H36F 109.5
H36D C36B H36F 109.5
H36E C36B H36F 109.5
C45 P4 C41 108.7(3)
C45 P4 C43 95.6(3)
C41 P4 C43 104.5(2)
C45 P4 Ti2 120.0(2)
C41 P4 Ti2 111.10(14)
C43 P4 Ti2 115.1(2)
C42 C41 P4 118.7(3)
C42 C41 H41A 107.6
P4 C41 H41A 107.6
C42 C41 H41B 107.6
P4 C41 H41B 107.6
H41A C41 H41B 107.1
C41 C42 H42A 109.5
C41 C42 H42B 109.5
H42A C42 H42B 109.5
C41 C42 H42C 109.5
H42A C42 H42C 109.5
H42B C42 H42C 109.5
C44 C43 P4 115.0(3)
C44 C43 H43A 108.5
P4 C43 H43A 108.5
C44 C43 H43B 108.5
P4 C43 H43B 108.5
H43A C43 H43B 107.5
C43 C44 H44A 109.5
C43 C44 H44B 109.5
H44A C44 H44B 109.5
C43 C44 H44C 109.5
H44A C44 H44C 109.5
H44B C44 H44C 109.5
C46 C45 P4 117.6(6)
C46 C45 H45A 107.9
P4 C45 H45A 107.9
C46 C45 H45B 107.9
P4 C45 H45B 107.9
H45A C45 H45B 107.2
C45 C46 H46A 109.5
C45 C46 H46B 109.5
H46A C46 H46B 109.5
C45 C46 H46C 109.5
H46A C46 H46C 109.5
H46B C46 H46C 109.5
B7 Ti3 B8 120.2(2)
B7 Ti3 B9 120.0(2)
B8 Ti3 B9 119.8(2)
B7 Ti3 P5 95.61(16)
B8 Ti3 P5 88.82(18)
B9 Ti3 P5 85.91(18)
B7 Ti3 P6 93.13(16)
B8 Ti3 P6 89.86(18)
B9 Ti3 P6 86.65(18)
P5 Ti3 P6 170.57(7)
B7 Ti3 H81 95.3(8)
B8 Ti3 H81 24.9(8)
B9 Ti3 H81 144.6(8)
P5 Ti3 H81 90.6(13)
P6 Ti3 H81 92.1(12)
B7 Ti3 H82 145.6(7)
B8 Ti3 H82 25.5(7)
B9 Ti3 H82 94.3(7)
P5 Ti3 H82 85.1(11)
P6 Ti3 H82 89.7(11)
H81 Ti3 H82 50.3(13)
B7 Ti3 H91 146.7(8)
B8 Ti3 H91 92.9(8)
B9 Ti3 H91 27.2(7)
P5 Ti3 H91 88.9(11)
P6 Ti3 H91 81.9(11)
H81 Ti3 H91 117.7(11)
H82 Ti3 H91 67.6(10)
B7 Ti3 H92 92.9(8)
B8 Ti3 H92 147.0(8)
B9 Ti3 H92 27.2(7)
P5 Ti3 H92 87.1(12)
P6 Ti3 H92 89.0(12)
H81 Ti3 H92 171.7(11)
H82 Ti3 H92 121.4(11)
H91 Ti3 H92 54.3(13)
Ti3 B8 H81 51(2)
Ti3 B8 H82 59(2)
H81 B8 H82 109.3(16)
Ti3 B8 H83 118(2)
H81 B8 H83 107.9(16)
H82 B8 H83 107.6(16)
Ti3 B8 H84 132(2)
H81 B8 H84 110.8(16)
H82 B8 H84 111.4(16)
H83 B8 H84 109.7(16)
Ti3 B9 H91 54(2)
Ti3 B9 H92 54(2)
H91 B9 H92 108.4(14)
Ti3 B9 H93 129(2)
H91 B9 H93 108.8(14)
H92 B9 H93 109.8(15)
Ti3 B9 H94 120(2)
H91 B9 H94 109.7(14)
H92 B9 H94 109.5(14)
H93 B9 H94 110.5(14)
C53 P5 C55B 92.7(8)
C53 P5 C51A 116.9(7)
C55B P5 C51A 64.4(7)
C53 P5 C51B 95.5(4)
C55B P5 C51B 88.7(7)
C51A P5 C51B 33.0(5)
C53 P5 C55A 102.1(5)
C55B P5 C55A 38.9(6)
C51A P5 C55A 93.8(6)
C51B P5 C55A 124.5(6)
C53 P5 Ti3 118.1(3)
C55B P5 Ti3 137.8(7)
C51A P5 Ti3 116.7(6)
C51B P5 Ti3 114.1(4)
C55A P5 Ti3 102.8(3)
C52A C51A P5 114.7(12)
C52A C51A H51A 108.6
P5 C51A H51A 108.6
C52A C51A H51B 108.6
P5 C51A H51B 108.6
H51A C51A H51B 107.6
C51A C52A H52A 109.5
C51A C52A H52B 109.5
H52A C52A H52B 109.5
C51A C52A H52C 109.5
H52A C52A H52C 109.5
H52B C52A H52C 109.5
C52B C51B P5 111.4(8)
C52B C51B H51C 109.4
P5 C51B H51C 109.4
C52B C51B H51D 109.4
P5 C51B H51D 109.4
H51C C51B H51D 108.0
C51B C52B H52D 109.5
C51B C52B H52E 109.5
H52D C52B H52E 109.5
C51B C52B H52F 109.5
H52D C52B H52F 109.5
H52E C52B H52F 109.5
C54 C53 P5 116.8(7)
C54 C53 H53A 108.1
P5 C53 H53A 108.1
C54 C53 H53B 108.1
P5 C53 H53B 108.1
H53A C53 H53B 107.3
C53 C54 H54A 109.5
C53 C54 H54B 109.5
H54A C54 H54B 109.5
C53 C54 H54C 109.5
H54A C54 H54C 109.5
H54B C54 H54C 109.5
C56A C55A P5 113.9(7)
C56A C55A H55A 108.8
P5 C55A H55A 108.8
C56A C55A H55B 108.8
P5 C55A H55B 108.8
H55A C55A H55B 107.7
C55A C56A H56A 109.5
C55A C56A H56B 109.5
H56A C56A H56B 109.5
C55A C56A H56C 109.5
H56A C56A H56C 109.5
H56B C56A H56C 109.5
C56B C55B P5 102.7(13)
C56B C55B H55C 111.2
P5 C55B H55C 111.2
C56B C55B H55D 111.2
P5 C55B H55D 111.2
H55C C55B H55D 109.1
C55B C56B H56D 109.5
C55B C56B H56E 109.5
H56D C56B H56E 109.5
C55B C56B H56F 109.5
H56D C56B H56F 109.5
H56E C56B H56F 109.5
C61 P6 C65B 120.5(7)
C61 P6 C63A 95.7(5)
C65B P6 C63A 68.2(5)
C61 P6 C65A 103.1(5)
C65B P6 C65A 34.3(5)
C63A P6 C65A 98.5(5)
C61 P6 C63B 94.8(8)
C65B P6 C63B 93.8(9)
C63A P6 C63B 29.2(6)
C65A P6 C63B 126.7(8)
C61 P6 Ti3 117.2(4)
C65B P6 Ti3 118.9(6)
C63A P6 Ti3 123.9(4)
C65A P6 Ti3 114.6(4)
C63B P6 Ti3 99.8(6)
C62A C61 C62B 60.2(9)
C62A C61 P6 110.5(8)
C62B C61 P6 121.6(11)
C62A C61 H61A 109.5
C62B C61 H61A 49.6
P6 C61 H61A 109.5
C62A C61 H61B 109.5
C62B C61 H61B 128.3
P6 C61 H61B 109.5
H61A C61 H61B 108.1
C62A C61 H61C 140.4
C62B C61 H61C 105.0
P6 C61 H61C 108.2
H61A C61 H61C 63.5
H61B C61 H61C 47.9
C62A C61 H61D 52.7
C62B C61 H61D 106.2
P6 C61 H61D 107.9
H61A C61 H61D 142.4
H61B C61 H61D 61.0
H61C C61 H61D 107.1
C61 C62A H61D 42.8
C61 C62A H62A 109.5
H61D C62A H62A 98.2
C61 C62A H62B 109.5
H61D C62A H62B 147.5
H62A C62A H62B 109.5
C61 C62A H62C 109.5
H61D C62A H62C 75.4
H62A C62A H62C 109.5
H62B C62A H62C 109.5
C61 C62B H62D 109.5
C61 C62B H62E 109.5
H62D C62B H62E 109.5
C61 C62B H62F 109.5
H62D C62B H62F 109.5
H62E C62B H62F 109.5
C64A C63A P6 112.2(8)
C64A C63A H63A 109.2
P6 C63A H63A 109.2
C64A C63A H63B 109.2
P6 C63A H63B 109.2
H63A C63A H63B 107.9
C63A C64A H64A 109.5
C63A C64A H64B 109.5
H64A C64A H64B 109.5
C63A C64A H64C 109.5
H64A C64A H64C 109.5
H64B C64A H64C 109.5
C64B C63B P6 127.1(14)
C64B C63B H63C 105.5
P6 C63B H63C 105.5
C64B C63B H63D 105.5
P6 C63B H63D 105.5
H63C C63B H63D 106.1
C63B C64B H64D 109.5
C63B C64B H64E 109.5
H64D C64B H64E 109.5
C63B C64B H64F 109.5
H64D C64B H64F 109.5
H64E C64B H64F 109.5
C66A C65A P6 116.9(8)
C66A C65A H65A 108.1
P6 C65A H65A 108.1
C66A C65A H65B 108.1
P6 C65A H65B 108.1
H65A C65A H65B 107.3
C65A C66A H66A 109.5
C65A C66A H66B 109.5
H66A C66A H66B 109.5
C65A C66A H66C 109.5
H66A C66A H66C 109.5
H66B C66A H66C 109.5
C66B C65B P6 107.4(11)
C66B C65B H65C 110.2
P6 C65B H65C 110.2
C66B C65B H65D 110.2
P6 C65B H65D 110.2
H65C C65B H65D 108.5
C65B C66B H66D 109.5
C65B C66B H66E 109.5
H66D C66B H66E 109.5
C65B C66B H66F 109.5
H66D C66B H66F 109.5
H66E C66B H66F 109.5
B10 Ti4 B11 117.8(3)
B10 Ti4 B12 120.8(3)
B11 Ti4 B12 121.5(3)
B10 Ti4 P7 97.5(2)
B11 Ti4 P7 89.4(2)
B12 Ti4 P7 83.61(17)
B10 Ti4 P8 98.4(2)
B11 Ti4 P8 87.8(2)
B12 Ti4 P8 83.81(18)
P7 Ti4 P8 163.26(7)
B10 Ti4 H101 28.6(8)
B11 Ti4 H101 104.2(13)
B12 Ti4 H101 127.6(14)
P7 Ti4 H101 71.8(9)
P8 Ti4 H101 124.8(9)
B10 Ti4 H102 29.4(8)
B11 Ti4 H102 98.3(12)
B12 Ti4 H102 134.3(14)
P7 Ti4 H102 121.2(11)
P8 Ti4 H102 75.5(11)
H101 Ti4 H102 49.7(14)
B10 Ti4 H103 28.5(8)
B11 Ti4 H103 146.1(8)
B12 Ti4 H103 92.3(8)
P7 Ti4 H103 97.7(14)
P8 Ti4 H103 93.8(13)
H101 Ti4 H103 48.5(13)
H102 Ti4 H103 50.0(14)
B10 Ti4 H111 89.2(10)
B11 Ti4 H111 28.8(9)
B12 Ti4 H111 149.8(10)
P7 Ti4 H111 96.9(15)
P8 Ti4 H111 88.5(15)
H101 Ti4 H111 80.3(17)
H102 Ti4 H111 70.6(16)
H103 Ti4 H111 117.4(13)
B10 Ti4 H112 146.6(9)
B11 Ti4 H112 28.8(9)
B12 Ti4 H112 92.7(9)
P7 Ti4 H112 85.9(15)
P8 Ti4 H112 83.7(15)
H101 Ti4 H112 129.3(16)
H102 Ti4 H112 124.2(15)
H103 Ti4 H112 174.1(15)
H111 Ti4 H112 57.4(17)
B10 Ti4 H121 95.1(9)
B11 Ti4 H121 147.1(9)
B12 Ti4 H121 25.7(9)
P7 Ti4 H121 85.1(14)
P8 Ti4 H121 88.3(14)
H101 Ti4 H121 104.7(16)
H102 Ti4 H121 112.2(17)
H103 Ti4 H121 66.7(12)
H111 Ti4 H121 175.0(15)
H112 Ti4 H121 118.3(13)
B10 Ti4 H122 146.8(9)
B11 Ti4 H122 95.4(9)
B12 Ti4 H122 26.1(9)
P7 Ti4 H122 84.3(15)
P8 Ti4 H122 79.6(15)
H101 Ti4 H122 148.6(18)
H102 Ti4 H122 151(2)
H103 Ti4 H122 118.2(12)
H111 Ti4 H122 123.7(14)
H112 Ti4 H122 66.6(13)
H121 Ti4 H122 51.9(16)
Ti4 B10 H101 73(3)
Ti4 B10 H102 65(3)
H101 B10 H102 108.5(15)
Ti4 B10 H103 72(3)
H101 B10 H103 110.1(16)
H102 B10 H103 108.8(15)
Ti4 B10 H104 174(3)
H101 B10 H104 109.9(15)
H102 B10 H104 109.0(15)
H103 B10 H104 110.5(15)
Ti4 B11 H111 53(2)
Ti4 B11 H112 56(2)
H111 B11 H112 108.8(14)
Ti4 B11 H113 118(3)
H111 B11 H113 108.5(14)
H112 B11 H113 109.2(14)
Ti4 B11 H114 133(3)
H111 B11 H114 110.1(14)
H112 B11 H114 110.7(15)
H113 B11 H114 109.6(14)
Ti4 B12 H121 55(3)
Ti4 B12 H122 55(3)
H121 B12 H122 109.2(16)
Ti4 B12 H123 126(3)
H121 B12 H123 109.9(16)
H122 B12 H123 108.1(15)
Ti4 B12 H124 126(3)
H121 B12 H124 111.4(16)
H122 B12 H124 109.4(16)
H123 B12 H124 108.7(15)
C75B P7 C71 83.5(5)
C75B P7 C73 101.0(7)
C71 P7 C73 98.0(4)
C75B P7 C75A 32.0(5)
C71 P7 C75A 110.7(5)
C73 P7 C75A 112.1(5)
C75B P7 Ti4 135.6(6)
C71 P7 Ti4 117.4(2)
C73 P7 Ti4 112.9(3)
C75A P7 Ti4 105.8(4)
C72 C71 P7 117.6(6)
C72 C71 H71A 107.9
P7 C71 H71A 107.9
C72 C71 H71B 107.9
P7 C71 H71B 107.9
H71A C71 H71B 107.2
C71 C72 H72A 109.5
C71 C72 H72B 109.5
H72A C72 H72B 109.5
C71 C72 H72C 109.5
H72A C72 H72C 109.5
H72B C72 H72C 109.5
C74B C73 C74A 94.1(9)
C74B C73 P7 111.6(9)
C74A C73 P7 124.7(7)
C74B C73 H73A 114.1
C74A C73 H73A 106.1
P7 C73 H73A 106.1
C74B C73 H73B 12.5
C74A C73 H73B 106.1
P7 C73 H73B 106.1
H73A C73 H73B 106.3
C74B C73 H73C 109.3
C74A C73 H73C 17.5
P7 C73 H73C 109.3
H73A C73 H73C 106.2
H73B C73 H73C 121.7
C74B C73 H73D 109.3
C74A C73 H73D 106.4
P7 C73 H73D 109.3
H73A C73 H73D 4.8
H73B C73 H73D 101.8
H73C C73 H73D 108.0
C73 C74A H74A 109.5
C73 C74A H74B 109.5
H74A C74A H74B 109.5
C73 C74A H74C 109.5
H74A C74A H74C 109.5
H74B C74A H74C 109.5
C73 C74B H74D 109.5
C73 C74B H74E 109.5
H74D C74B H74E 109.5
C73 C74B H74F 109.5
H74D C74B H74F 109.5
H74E C74B H74F 109.5
C76A C75A P7 118.2(8)
C76A C75A H75A 107.8
P7 C75A H75A 107.8
C76A C75A H75B 107.8
P7 C75A H75B 107.8
H75A C75A H75B 107.1
C75A C76A H76A 109.5
C75A C76A H76B 109.5
H76A C76A H76B 109.5
C75A C76A H76C 109.5
H76A C76A H76C 109.5
H76B C76A H76C 109.5
C76B C75B P7 96.9(10)
C76B C75B H75C 112.4
P7 C75B H75C 112.4
C76B C75B H75D 112.4
P7 C75B H75D 112.4
H75C C75B H75D 109.9
C75B C76B H76D 109.5
C75B C76B H76E 109.5
H76D C76B H76E 109.5
C75B C76B H76F 109.5
H76D C76B H76F 109.5
H76E C76B H76F 109.5
C81B P8 C85A 54.6(5)
C81B P8 C81A 43.0(6)
C85A P8 C81A 90.0(6)
C81B P8 C83 124.9(7)
C85A P8 C83 117.7(5)
C81A P8 C83 88.8(5)
C81B P8 C85B 97.8(6)
C85A P8 C85B 43.4(6)
C81A P8 C85B 125.7(6)
C83 P8 C85B 91.5(5)
C81B P8 Ti4 115.4(6)
C85A P8 Ti4 122.6(4)
C81A P8 Ti4 119.6(4)
C83 P8 Ti4 111.3(3)
C85B P8 Ti4 110.6(5)
C82 C81A P8 111.3(6)
C82 C81A H81A 109.4
P8 C81A H81A 109.4
C82 C81A H81B 109.4
P8 C81A H81B 109.4
H81A C81A H81B 108.0
C82 C81A H82E 41.7
P8 C81A H82E 144.5
H81A C81A H82E 72.8
H81B C81A H82E 103.0
C82 C81B P8 112.0(7)
C82 C81B H81C 109.2
P8 C81B H81C 109.2
C82 C81B H81D 109.2
P8 C81B H81D 109.2
H81C C81B H81D 107.9
C81A C82 C81B 54.0(8)
C81A C82 H82A 109.5
C81B C82 H82A 130.4
C81A C82 H82B 109.5
C81B C82 H82B 120.1
H82A C82 H82B 109.5
C81A C82 H82C 109.5
C81B C82 H82C 55.8
H82A C82 H82C 109.5
H82B C82 H82C 109.5
C81A C82 H82D 135.7
C81B C82 H82D 108.5
H82A C82 H82D 46.5
H82B C82 H82D 113.8
H82C C82 H82D 64.5
C81A C82 H82E 53.8
C81B C82 H82E 105.4
H82A C82 H82E 64.3
H82B C82 H82E 98.3
H82C C82 H82E 151.7
H82D C82 H82E 109.5
C81A C82 H82F 114.8
C81B C82 H82F 114.4
H82A C82 H82F 114.6
H82B C82 H82F 11.2
H82C C82 H82F 98.3
H82D C82 H82F 109.5
H82E C82 H82F 109.5
C84 C83 P8 114.2(8)
C84 C83 H83A 108.7
P8 C83 H83A 108.7
C84 C83 H83B 108.7
P8 C83 H83B 108.7
H83A C83 H83B 107.6
C83 C84 H84A 109.5
C83 C84 H84B 109.5
H84A C84 H84B 109.5
C83 C84 H84C 109.5
H84A C84 H84C 109.5
H84B C84 H84C 109.5
C86A C85A P8 111.5(9)
C86A C85A H85A 109.3
P8 C85A H85A 109.3
C86A C85A H85B 109.3
P8 C85A H85B 109.3
H85A C85A H85B 108.0
C85A C86A H86A 109.5
C85A C86A H86B 109.5
H86A C86A H86B 109.5
C85A C86A H86C 109.5
H86A C86A H86C 109.5
H86B C86A H86C 109.5
C86B C85B P8 117.3(10)
C86B C85B H85C 108.0
P8 C85B H85C 108.0
C86B C85B H85D 108.0
P8 C85B H85D 108.0
H85C C85B H85D 107.2
C85B C86B H86D 109.5
C85B C86B H86E 109.5
H86D C86B H86E 109.5
C85B C86B H86F 109.5
H86D C86B H86F 109.5
H86E C86B H86F 109.5

loop_
_geom_bond_atom_site_label_1
_geom_bond_atom_site_label_2
_geom_bond_distance
Ti1 B1 2.191(5)
Ti1 B2 2.446(5)
Ti1 B3 2.449(5)
Ti1 P2 2.6244(14)
Ti1 P1 2.6271(14)
Ti1 H11 2.03(3)
Ti1 H12 2.15(3)
Ti1 H13 2.01(3)
Ti1 H21 1.98(3)
Ti1 H22 1.97(3)
Ti1 H31 2.03(3)
Ti1 H32 1.97(3)
B1 H11 1.10(2)
B1 H12 1.11(2)
B1 H13 1.10(2)
B1 H14 1.08(2)
B2 H21 1.16(2)
B2 H22 1.16(2)
B2 H23 1.13(2)
B2 H24 1.13(2)
B3 H31 1.10(2)
B3 H32 1.12(2)
B3 H33 1.08(2)
B3 H34 1.10(2)
P1 C11 1.816(5)
P1 C15 1.838(5)
P1 C13 1.846(6)
C11 C12 1.502(7)
C11 H11A 0.9900
C11 H11B 0.9900
C12 H12A 0.9800
C12 H12B 0.9800
C12 H12C 0.9800
C13 C14 1.494(8)
C13 H13A 0.9900
C13 H13B 0.9900
C14 H14A 0.9800
C14 H14B 0.9800
C14 H14C 0.9800
C15 C16 1.469(7)
C15 H15A 0.9900
C15 H15B 0.9900
C16 H16A 0.9800
C16 H16B 0.9800
C16 H16C 0.9800
P2 C25 1.827(4)
P2 C21 1.830(4)
P2 C23 1.869(4)
C21 C22 1.506(6)
C21 H21A 0.9900
C21 H21B 0.9900
C22 H22A 0.9800
C22 H22B 0.9800
C22 H22C 0.9800
C23 C24 1.501(6)
C23 H23A 0.9900
C23 H23B 0.9900
C24 H24A 0.9800
C24 H24B 0.9800
C24 H24C 0.9800
C25 C26 1.514(6)
C25 H25A 0.9900
C25 H25B 0.9900
C26 H26A 0.9800
C26 H26B 0.9800
C26 H26C 0.9800
Ti2 B4 2.194(5)
Ti2 B6 2.462(5)
Ti2 B5 2.467(5)
Ti2 P4 2.6233(14)
Ti2 P3 2.6305(15)
Ti2 H41 2.13(3)
Ti2 H42 2.10(3)
Ti2 H43 1.98(3)
Ti2 H51 2.04(3)
Ti2 H52 1.99(3)
Ti2 H61 2.03(3)
Ti2 H62 2.06(3)
B4 H41 1.15(2)
B4 H42 1.15(2)
B4 H43 1.15(2)
B4 H44 1.11(2)
B5 H51 1.09(2)
B5 H52 1.10(2)
B5 H53 1.07(2)
B5 H54 1.08(2)
B6 H61 1.06(2)
B6 H62 1.07(2)
B6 H63 1.07(2)
B6 H64 1.07(2)
P3 C35 1.829(6)
P3 C33 1.831(5)
P3 C31B 1.838(9)
P3 C31A 1.864(8)
C31A C32A 1.473(9)
C31A H31A 0.9900
C31A H31B 0.9900
C32A H32A 0.9800
C32A H32B 0.9800
C32A H32C 0.9800
C31B C32B 1.495(10)
C31B H31C 0.9900
C31B H31D 0.9900
C32B H32D 0.9800
C32B H32E 0.9800
C32B H32F 0.9800
C33 C34 1.509(6)
C33 H33A 0.9900
C33 H33B 0.9900
C34 H34A 0.9800
C34 H34B 0.9800
C34 H34C 0.9800
C35 C36A 1.490(7)
C35 C36B 1.524(10)
C35 H35A 0.9900
C35 H35B 0.9900
C35 H35C 0.9898
C35 H35D 0.9899
C36A H35C 0.6026
C36A H36A 0.9800
C36A H36B 0.9800
C36A H36C 0.9800
C36B H36D 0.9800
C36B H36E 0.9800
C36B H36F 0.9800
P4 C45 1.812(6)
P4 C41 1.819(5)
P4 C43 1.850(5)
C41 C42 1.508(6)
C41 H41A 0.9900
C41 H41B 0.9900
C42 H42A 0.9800
C42 H42B 0.9800
C42 H42C 0.9800
C43 C44 1.517(8)
C43 H43A 0.9900
C43 H43B 0.9900
C44 H44A 0.9800
C44 H44B 0.9800
C44 H44C 0.9800
C45 C46 1.432(7)
C45 H45A 0.9900
C45 H45B 0.9900
C46 H46A 0.9800
C46 H46B 0.9800
C46 H46C 0.9800
Ti3 B7 2.297(6)
Ti3 B8 2.375(6)
Ti3 B9 2.457(6)
Ti3 P5 2.600(2)
Ti3 P6 2.612(2)
Ti3 H81 1.90(4)
Ti3 H82 2.04(4)
Ti3 H91 2.02(4)
Ti3 H92 2.02(4)
B8 H81 1.03(3)
B8 H82 1.03(2)
B8 H83 1.05(2)
B8 H84 1.02(2)
B9 H91 1.14(3)
B9 H92 1.14(3)
B9 H93 1.13(3)
B9 H94 1.13(3)
P5 C53 1.835(8)
P5 C55B 1.839(9)
P5 C51A 1.847(9)
P5 C51B 1.891(8)
P5 C55A 1.910(7)
C51A C52A 1.544(10)
C51A H51A 0.9900
C51A H51B 0.9900
C52A H52A 0.9800
C52A H52B 0.9800
C52A H52C 0.9800
C51B C52B 1.532(9)
C51B H51C 0.9900
C51B H51D 0.9900
C52B H52D 0.9800
C52B H52E 0.9800
C52B H52F 0.9800
C53 C54 1.423(10)
C53 H53A 0.9900
C53 H53B 0.9900
C54 H54A 0.9800
C54 H54B 0.9800
C54 H54C 0.9800
C55A C56A 1.513(8)
C55A H55A 0.9900
C55A H55B 0.9900
C56A H56A 0.9800
C56A H56B 0.9800
C56A H56C 0.9800
C55B C56B 1.526(10)
C55B H55C 0.9900
C55B H55D 0.9900
C56B H56D 0.9800
C56B H56E 0.9800
C56B H56F 0.9800
P6 C61 1.788(8)
P6 C65B 1.818(9)
P6 C63A 1.819(7)
P6 C65A 1.860(8)
P6 C63B 1.895(9)
C61 C62A 1.449(8)
C61 C62B 1.511(9)
C61 H61A 0.9900
C61 H61B 0.9900
C61 H61C 0.9900
C61 H61D 0.9900
C62A H61D 1.1586
C62A H62A 0.9800
C62A H62B 0.9800
C62A H62C 0.9800
C62B H62D 0.9800
C62B H62E 0.9800
C62B H62F 0.9800
C63A C64A 1.500(8)
C63A H63A 0.9900
C63A H63B 0.9900
C64A H64A 0.9800
C64A H64B 0.9800
C64A H64C 0.9800
C63B C64B 1.508(10)
C63B H63C 0.9900
C63B H63D 0.9900
C64B H64D 0.9800
C64B H64E 0.9800
C64B H64F 0.9800
C65A C66A 1.514(9)
C65A H65A 0.9900
C65A H65B 0.9900
C66A H66A 0.9800
C66A H66B 0.9800
C66A H66C 0.9800
C65B C66B 1.533(9)
C65B H65C 0.9900
C65B H65D 0.9900
C66B H66D 0.9800
C66B H66E 0.9800
C66B H66F 0.9800
Ti4 B10 2.221(7)
Ti4 B11 2.409(8)
Ti4 B12 2.425(7)
Ti4 P7 2.5877(19)
Ti4 P8 2.607(2)
Ti4 H101 2.17(5)
Ti4 H102 2.03(5)
Ti4 H103 2.15(5)
Ti4 H111 1.95(5)
Ti4 H112 2.00(5)
Ti4 H121 2.01(5)
Ti4 H122 2.00(5)
B10 H101 1.09(3)
B10 H102 1.09(3)
B10 H103 1.08(3)
B10 H104 1.09(3)
B11 H111 1.17(3)
B11 H112 1.17(3)
B11 H113 1.17(3)
B11 H114 1.16(3)
B12 H121 1.07(3)
B12 H122 1.08(3)
B12 H123 1.08(3)
B12 H124 1.07(3)
P7 C75B 1.796(9)
P7 C71 1.853(8)
P7 C73 1.857(7)
P7 C75A 1.869(8)
C71 C72 1.431(9)
C71 H71A 0.9900
C71 H71B 0.9900
C72 H72A 0.9800
C72 H72B 0.9800
C72 H72C 0.9800
C73 C74B 1.460(9)
C73 C74A 1.499(8)
C73 H73A 0.9900
C73 H73B 0.9900
C73 H73C 0.9900
C73 H73D 0.9900
C74A H74A 0.9800
C74A H74B 0.9800
C74A H74C 0.9800
C74B H74D 0.9800
C74B H74E 0.9800
C74B H74F 0.9800
C75A C76A 1.537(9)
C75A H75A 0.9900
C75A H75B 0.9900
C76A H76A 0.9800
C76A H76B 0.9800
C76A H76C 0.9800
C75B C76B 1.527(9)
C75B H75C 0.9900
C75B H75D 0.9900
C76B H76D 0.9800
C76B H76E 0.9800
C76B H76F 0.9800
P8 C81B 1.815(9)
P8 C85A 1.828(8)
P8 C81A 1.871(8)
P8 C83 1.877(9)
P8 C85B 1.906(9)
C81A C82 1.465(8)
C81A H81A 0.9900
C81A H81B 0.9900
C81A H82E 1.1872
C81B C82 1.512(9)
C81B H81C 0.9900
C81B H81D 0.9900
C82 H82A 0.9800
C82 H82B 0.9800
C82 H82C 0.9800
C82 H82D 0.9800
C82 H82E 0.9799
C82 H82F 0.9802
C83 C84 1.457(11)
C83 H83A 0.9900
C83 H83B 0.9900
C84 H84A 0.9800
C84 H84B 0.9800
C84 H84C 0.9800
C85A C86A 1.500(9)
C85A H85A 0.9900
C85A H85B 0.9900
C86A H86A 0.9800
C86A H86B 0.9800
C86A H86C 0.9800
C85B C86B 1.540(9)
C85B H85C 0.9900
C85B H85D 0.9900
C86B H86D 0.9800
C86B H86E 0.9800
C86B H86F 0.9800
